data_2233334
loop_
_publ_author_name
'Ramli, Youssef'
'Zouihri, Hafid'
'Essassi, El Mokhtar'
'Ng, Seik Weng'

_publ_section_title
;
 3-{2-[(3-{(<i>E</i>)-2-[4-(Dimethylamino)phenyl]ethenyl}quinoxalin-2-yl)oxy]ethyl}-1,3-oxazolidin-2-one
 monohydrate
;
_journal_coeditor_code XU5414
_journal_issue 1
_journal_name_full 'Acta Crystallographica Section E'
_journal_page_first o241
_journal_paper_doi 10.1107/S1600536811054481
_journal_volume 68
_journal_year 2012
_chemical_formula_iupac 'C23 H24 N4 O3, H2 O'
_chemical_formula_moiety 'C23 H24 N4 O3, H2 O'
_chemical_formula_sum 'C23 H26 N4 O4'
_chemical_formula_weight 422.48
_chemical_name_systematic
;
3-{2-[(3-{(<i>E</i>)-2-[4-(Dimethylamino)phenyl]ethenyl}quinoxalin-2-
yl)oxy]ethyl}-1,3-oxazolidin-2-one monohydrate
;
_space_group_IT_number 14
_symmetry_cell_setting monoclinic
_symmetry_space_group_name_Hall '-P 2ybc'
_symmetry_space_group_name_H-M 'P 1 21/c 1'
_atom_sites_solution_hydrogens geom
_atom_sites_solution_primary direct
_atom_sites_solution_secondary difmap
_audit_creation_method SHELXL-97
_cell_angle_alpha 90.00
_cell_angle_beta 98.1190(10)
_cell_angle_gamma 90.00
_cell_formula_units_Z 4
_cell_length_a 7.209800(10)
_cell_length_b 23.3271(4)
_cell_length_c 12.3994(2)
_cell_measurement_reflns_used 7579
_cell_measurement_temperature 293(2)
_cell_measurement_theta_max 30.0491
_cell_measurement_theta_min 2.9846
_cell_volume 2064.48(5)
_computing_cell_refinement 'SAINT (Bruker, 2010)'
_computing_data_collection 'APEX2 (Bruker, 2010)'
_computing_data_reduction 'SAINT (Bruker, 2010)'
_computing_molecular_graphics 'X-SEED (Barbour, 2001)'
_computing_publication_material 'publCIF (Westrip, 2010)'
_computing_structure_refinement 'SHELXL97 (Sheldrick, 2008)'
_computing_structure_solution 'SHELXS97 (Sheldrick, 2008)'
_diffrn_ambient_temperature 293(2)
_diffrn_measured_fraction_theta_full 0.965
_diffrn_measured_fraction_theta_max 0.965
_diffrn_measurement_device_type 'Bruker APEX DUO'
_diffrn_measurement_method '\w scans'
_diffrn_radiation_monochromator graphite
_diffrn_radiation_source 'fine-focus sealed tube'
_diffrn_radiation_type MoK\a
_diffrn_radiation_wavelength 0.71073
_diffrn_reflns_av_R_equivalents 0.0313
_diffrn_reflns_av_sigmaI/netI 0.0304
_diffrn_reflns_limit_h_max 10
_diffrn_reflns_limit_h_min -10
_diffrn_reflns_limit_k_max 27
_diffrn_reflns_limit_k_min -32
_diffrn_reflns_limit_l_max 17
_diffrn_reflns_limit_l_min -17
_diffrn_reflns_number 28134
_diffrn_reflns_theta_full 30.05
_diffrn_reflns_theta_max 30.05
_diffrn_reflns_theta_min 2.41
_diffrn_standards_decay_% 0
_diffrn_standards_interval_count 0
_diffrn_standards_interval_time 0
_diffrn_standards_number 0
_exptl_absorpt_coefficient_mu 0.095
_exptl_absorpt_correction_type none
_exptl_crystal_colour colorless
_exptl_crystal_density_diffrn 1.359
_exptl_crystal_density_method 'not measured'
_exptl_crystal_description prism
_exptl_crystal_F_000 896
_exptl_crystal_size_max 0.21
_exptl_crystal_size_mid 0.20
_exptl_crystal_size_min 0.15
_refine_diff_density_max 0.475
_refine_diff_density_min -0.254
_refine_ls_extinction_method none
_refine_ls_goodness_of_fit_ref 1.027
_refine_ls_hydrogen_treatment mixed
_refine_ls_matrix_type full
_refine_ls_number_parameters 290
_refine_ls_number_reflns 5836
_refine_ls_number_restraints 2
_refine_ls_restrained_S_all 1.028
_refine_ls_R_factor_all 0.0733
_refine_ls_R_factor_gt 0.0455
_refine_ls_shift/su_max 0.001
_refine_ls_shift/su_mean 0.000
_refine_ls_structure_factor_coef Fsqd
_refine_ls_weighting_details 'calc w=1/[\s^2^(Fo^2^)+(0.0694P)^2^+0.5463P] where P=(Fo^2^+2Fc^2^)/3'
_refine_ls_weighting_scheme calc
_refine_ls_wR_factor_gt 0.1196
_refine_ls_wR_factor_ref 0.1367
_reflns_number_gt 4141
_reflns_number_total 5836
_reflns_threshold_expression I>2\s(I)
_cod_data_source_file xu5414.cif
_cod_data_source_block I
_cod_original_cell_volume 2064.47(6)
_cod_original_sg_symbol_H-M 'P 21/c'
_cod_database_code 2233334
_cod_database_fobs_code 2233334

loop_
_symmetry_equiv_pos_as_xyz
'x, y, z'
'-x, y+1/2, -z+1/2'
'-x, -y, -z'
'x, -y-1/2, z-1/2'

loop_
_atom_site_type_symbol
_atom_site_label
_atom_site_fract_x
_atom_site_fract_y
_atom_site_fract_z
_atom_site_U_iso_or_equiv
_atom_site_adp_type
_atom_site_calc_flag
_atom_site_refinement_flags
_atom_site_occupancy
_atom_site_symmetry_multiplicity
O O1 0.69604(14) 0.57099(4) 0.70080(7) 0.0248(2) Uani d . 1 1
O O2 0.68168(18) 0.42279(4) 0.99270(9) 0.0414(3) Uani d . 1 1
O O3 0.74191(19) 0.50321(5) 1.08888(9) 0.0436(3) Uani d . 1 1
O O1W 0.8486(2) 0.59976(6) 0.21995(13) 0.0614(4) Uani d D 1 1
H H11 0.797(3) 0.5986(11) 0.2789(14) 0.080(8) Uiso d D 1 1
H H12 0.813(4) 0.5698(8) 0.1822(19) 0.088(9) Uiso d D 1 1
N N1 0.65125(15) 0.61020(4) 0.42003(9) 0.0201(2) Uani d . 1 1
N N2 0.60511(15) 0.65809(4) 0.62458(8) 0.0200(2) Uani d . 1 1
N N3 0.73026(18) 0.50212(5) 0.90253(9) 0.0271(3) Uani d . 1 1
N N4 0.95701(19) 0.25635(5) 0.38066(10) 0.0296(3) Uani d . 1 1
C C1 0.59653(17) 0.66630(5) 0.42868(10) 0.0179(2) Uani d . 1 1
C C2 0.56427(19) 0.70093(5) 0.33486(10) 0.0226(3) Uani d . 1 1
H H2 0.5819 0.6858 0.2677 0.027 Uiso calc R 1 1
C C3 0.5071(2) 0.75683(5) 0.34146(10) 0.0238(3) Uani d . 1 1
H H3 0.4860 0.7793 0.2790 0.029 Uiso calc R 1 1
C C4 0.48053(19) 0.78010(5) 0.44295(11) 0.0229(3) Uani d . 1 1
H H4 0.4410 0.8179 0.4471 0.027 Uiso calc R 1 1
C C5 0.51243(19) 0.74744(5) 0.53594(10) 0.0217(3) Uani d . 1 1
H H5 0.4945 0.7632 0.6026 0.026 Uiso calc R 1 1
C C6 0.57205(17) 0.69021(5) 0.53078(10) 0.0178(2) Uani d . 1 1
C C7 0.68059(18) 0.57926(5) 0.50954(10) 0.0189(2) Uani d . 1 1
C C8 0.65714(18) 0.60568(5) 0.61326(10) 0.0194(3) Uani d . 1 1
C C9 0.6853(2) 0.59576(5) 0.80636(10) 0.0265(3) Uani d . 1 1
H H9A 0.5564 0.5963 0.8205 0.032 Uiso calc R 1 1
H H9B 0.7320 0.6348 0.8091 0.032 Uiso calc R 1 1
C C10 0.8030(2) 0.55941(6) 0.88980(11) 0.0287(3) Uani d . 1 1
H H10A 0.9277 0.5562 0.8695 0.034 Uiso calc R 1 1
H H10B 0.8145 0.5788 0.9596 0.034 Uiso calc R 1 1
C C11 0.7117(3) 0.45883(6) 0.81770(12) 0.0360(4) Uani d . 1 1
H H11A 0.8293 0.4526 0.7899 0.043 Uiso calc R 1 1
H H11B 0.6155 0.4690 0.7579 0.043 Uiso calc R 1 1
C C12 0.6556(3) 0.40662(7) 0.87927(14) 0.0447(4) Uani d . 1 1
H H12A 0.5258 0.3966 0.8551 0.054 Uiso calc R 1 1
H H12B 0.7339 0.3740 0.8676 0.054 Uiso calc R 1 1
C C13 0.7202(2) 0.47953(6) 1.00090(11) 0.0285(3) Uani d . 1 1
C C14 0.73685(19) 0.51947(5) 0.50739(11) 0.0223(3) Uani d . 1 1
H H14 0.7641 0.5005 0.5737 0.027 Uiso calc R 1 1
C C15 0.75223(18) 0.48975(5) 0.41639(10) 0.0209(3) Uani d . 1 1
H H15 0.7254 0.5094 0.3507 0.025 Uiso calc R 1 1
C C16 0.80663(17) 0.43002(5) 0.41021(10) 0.0192(2) Uani d . 1 1
C C17 0.82357(18) 0.40565(5) 0.30881(10) 0.0215(3) Uani d . 1 1
H H17 0.7998 0.4283 0.2466 0.026 Uiso calc R 1 1
C C18 0.87439(19) 0.34909(5) 0.29830(10) 0.0232(3) Uani d . 1 1
H H18 0.8852 0.3345 0.2296 0.028 Uiso calc R 1 1
C C19 0.91014(18) 0.31313(5) 0.39002(10) 0.0210(3) Uani d . 1 1
C C20 0.89460(19) 0.33767(5) 0.49262(10) 0.0232(3) Uani d . 1 1
H H20 0.9185 0.3152 0.5550 0.028 Uiso calc R 1 1
C C21 0.84471(19) 0.39423(5) 0.50171(10) 0.0230(3) Uani d . 1 1
H H21 0.8360 0.4092 0.5704 0.028 Uiso calc R 1 1
C C22 0.9988(2) 0.23508(6) 0.27733(13) 0.0367(4) Uani d . 1 1
H H22A 0.8892 0.2382 0.2238 0.055 Uiso calc R 1 1
H H22B 1.0363 0.1956 0.2849 0.055 Uiso calc R 1 1
H H22C 1.0985 0.2573 0.2546 0.055 Uiso calc R 1 1
C C23 1.0080(2) 0.22143(6) 0.47718(13) 0.0299(3) Uani d . 1 1
H H23A 0.9014 0.2173 0.5150 0.045 Uiso calc R 1 1
H H23B 1.1081 0.2396 0.5241 0.045 Uiso calc R 1 1
H H23C 1.0480 0.1843 0.4562 0.045 Uiso calc R 1 1

loop_
_atom_site_aniso_label
_atom_site_aniso_U_11
_atom_site_aniso_U_22
_atom_site_aniso_U_33
_atom_site_aniso_U_12
_atom_site_aniso_U_13
_atom_site_aniso_U_23
O1 0.0397(6) 0.0184(4) 0.0163(4) 0.0043(4) 0.0042(4) 0.0032(3)
O2 0.0657(8) 0.0242(5) 0.0325(6) -0.0058(5) 0.0006(6) 0.0083(4)
O3 0.0744(9) 0.0343(6) 0.0218(5) -0.0004(6) 0.0059(6) 0.0032(4)
O1W 0.0989(12) 0.0353(7) 0.0591(9) -0.0211(7) 0.0422(9) -0.0125(6)
N1 0.0253(6) 0.0156(5) 0.0198(5) 0.0005(4) 0.0044(4) -0.0002(4)
N2 0.0262(6) 0.0169(5) 0.0173(5) 0.0008(4) 0.0041(4) 0.0008(4)
N3 0.0408(7) 0.0209(5) 0.0192(5) -0.0012(5) 0.0027(5) 0.0024(4)
N4 0.0439(7) 0.0178(5) 0.0278(6) 0.0079(5) 0.0076(6) -0.0010(4)
C1 0.0207(6) 0.0158(5) 0.0172(5) -0.0004(4) 0.0026(5) -0.0005(4)
C2 0.0317(7) 0.0200(6) 0.0162(6) 0.0013(5) 0.0037(5) 0.0000(4)
C3 0.0321(7) 0.0201(6) 0.0188(6) 0.0023(5) 0.0026(5) 0.0042(4)
C4 0.0294(7) 0.0159(5) 0.0238(6) 0.0031(5) 0.0051(5) 0.0008(4)
C5 0.0282(7) 0.0186(5) 0.0189(6) 0.0027(5) 0.0058(5) -0.0015(4)
C6 0.0197(6) 0.0167(5) 0.0170(6) -0.0001(4) 0.0026(5) 0.0013(4)
C7 0.0214(6) 0.0158(5) 0.0195(6) -0.0007(4) 0.0035(5) -0.0005(4)
C8 0.0229(6) 0.0181(5) 0.0175(6) -0.0003(4) 0.0034(5) 0.0020(4)
C9 0.0417(8) 0.0205(6) 0.0173(6) 0.0018(5) 0.0044(6) 0.0012(4)
C10 0.0359(8) 0.0261(7) 0.0229(7) -0.0056(6) -0.0006(6) 0.0047(5)
C11 0.0535(10) 0.0285(7) 0.0251(7) -0.0012(7) 0.0024(7) -0.0029(5)
C12 0.0713(13) 0.0238(7) 0.0367(9) 0.0001(7) -0.0008(9) -0.0008(6)
C13 0.0366(8) 0.0239(6) 0.0248(7) 0.0036(6) 0.0038(6) 0.0067(5)
C14 0.0281(7) 0.0154(5) 0.0235(6) 0.0019(5) 0.0044(5) 0.0018(4)
C15 0.0231(6) 0.0168(5) 0.0229(6) 0.0000(5) 0.0031(5) 0.0017(4)
C16 0.0212(6) 0.0156(5) 0.0209(6) -0.0009(4) 0.0034(5) -0.0006(4)
C17 0.0262(7) 0.0203(6) 0.0181(6) 0.0003(5) 0.0038(5) 0.0018(4)
C18 0.0280(7) 0.0225(6) 0.0196(6) 0.0017(5) 0.0050(5) -0.0022(4)
C19 0.0230(6) 0.0166(5) 0.0236(6) 0.0003(5) 0.0040(5) -0.0019(4)
C20 0.0317(7) 0.0186(6) 0.0193(6) 0.0010(5) 0.0036(5) 0.0020(4)
C21 0.0314(7) 0.0194(6) 0.0185(6) -0.0001(5) 0.0048(5) -0.0019(4)
C22 0.0492(10) 0.0269(7) 0.0354(8) 0.0130(6) 0.0114(7) -0.0064(6)
C23 0.0334(8) 0.0194(6) 0.0368(8) 0.0039(5) 0.0048(6) 0.0037(5)

loop_
_atom_type_symbol
_atom_type_description
_atom_type_scat_dispersion_real
_atom_type_scat_dispersion_imag
_atom_type_scat_source
C C 0.0033 0.0016 'International Tables Vol C Tables 4.2.6.8 and 6.1.1.4'
H H 0.0000 0.0000 'International Tables Vol C Tables 4.2.6.8 and 6.1.1.4'
N N 0.0061 0.0033 'International Tables Vol C Tables 4.2.6.8 and 6.1.1.4'
O O 0.0106 0.0060 'International Tables Vol C Tables 4.2.6.8 and 6.1.1.4'

loop_
_geom_angle_atom_site_label_1
_geom_angle_atom_site_label_2
_geom_angle_atom_site_label_3
_geom_angle
C8 O1 C9 117.20(9)
C13 O2 C12 109.03(11)
H11 O1W H12 108(2)
C7 N1 C1 118.03(10)
C8 N2 C6 116.22(10)
C13 N3 C11 112.01(11)
C13 N3 C10 121.85(12)
C11 N3 C10 124.02(11)
C19 N4 C22 119.33(11)
C19 N4 C23 120.48(11)
C22 N4 C23 118.58(11)
N1 C1 C2 119.81(10)
N1 C1 C6 121.16(10)
C2 C1 C6 119.03(10)
C3 C2 C1 120.75(11)
C3 C2 H2 119.6
C1 C2 H2 119.6
C2 C3 C4 119.93(11)
C2 C3 H3 120.0
C4 C3 H3 120.0
C5 C4 C3 120.56(11)
C5 C4 H4 119.7
C3 C4 H4 119.7
C4 C5 C6 120.27(11)
C4 C5 H5 119.9
C6 C5 H5 119.9
N2 C6 C5 119.74(10)
N2 C6 C1 120.82(10)
C5 C6 C1 119.44(11)
N1 C7 C14 121.53(11)
N1 C7 C8 119.17(10)
C14 C7 C8 119.30(11)
N2 C8 O1 120.66(10)
N2 C8 C7 124.58(11)
O1 C8 C7 114.76(10)
O1 C9 C10 107.50(11)
O1 C9 H9A 110.2
C10 C9 H9A 110.2
O1 C9 H9B 110.2
C10 C9 H9B 110.2
H9A C9 H9B 108.5
N3 C10 C9 114.60(12)
N3 C10 H10A 108.6
C9 C10 H10A 108.6
N3 C10 H10B 108.6
C9 C10 H10B 108.6
H10A C10 H10B 107.6
N3 C11 C12 101.37(12)
N3 C11 H11A 111.5
C12 C11 H11A 111.5
N3 C11 H11B 111.5
C12 C11 H11B 111.5
H11A C11 H11B 109.3
O2 C12 C11 105.82(12)
O2 C12 H12A 110.6
C11 C12 H12A 110.6
O2 C12 H12B 110.6
C11 C12 H12B 110.6
H12A C12 H12B 108.7
O3 C13 N3 128.51(13)
O3 C13 O2 120.80(12)
N3 C13 O2 110.69(12)
C15 C14 C7 124.57(12)
C15 C14 H14 117.7
C7 C14 H14 117.7
C14 C15 C16 126.51(12)
C14 C15 H15 116.7
C16 C15 H15 116.7
C17 C16 C21 116.87(11)
C17 C16 C15 119.68(11)
C21 C16 C15 123.45(11)
C18 C17 C16 122.05(11)
C18 C17 H17 119.0
C16 C17 H17 119.0
C17 C18 C19 120.94(11)
C17 C18 H18 119.5
C19 C18 H18 119.5
N4 C19 C18 121.65(11)
N4 C19 C20 121.16(11)
C18 C19 C20 117.19(11)
C21 C20 C19 121.11(11)
C21 C20 H20 119.4
C19 C20 H20 119.4
C20 C21 C16 121.83(11)
C20 C21 H21 119.1
C16 C21 H21 119.1
N4 C22 H22A 109.5
N4 C22 H22B 109.5
H22A C22 H22B 109.5
N4 C22 H22C 109.5
H22A C22 H22C 109.5
H22B C22 H22C 109.5
N4 C23 H23A 109.5
N4 C23 H23B 109.5
H23A C23 H23B 109.5
N4 C23 H23C 109.5
H23A C23 H23C 109.5
H23B C23 H23C 109.5

loop_
_geom_bond_atom_site_label_1
_geom_bond_atom_site_label_2
_geom_bond_distance
O1 C8 1.3512(14)
O1 C9 1.4428(15)
O2 C13 1.3532(17)
O2 C12 1.443(2)
O3 C13 1.2130(17)
O1W H11 0.867(10)
O1W H12 0.861(10)
N1 C7 1.3158(15)
N1 C1 1.3754(15)
N2 C8 1.2922(15)
N2 C6 1.3757(15)
N3 C13 1.3401(16)
N3 C11 1.4507(18)
N3 C10 1.4522(17)
N4 C19 1.3760(16)
N4 C22 1.4447(17)
N4 C23 1.4514(18)
C1 C2 1.4083(16)
C1 C6 1.4170(15)
C2 C3 1.3734(17)
C2 H2 0.9300
C3 C4 1.4082(17)
C3 H3 0.9300
C4 C5 1.3739(17)
C4 H4 0.9300
C5 C6 1.4068(16)
C5 H5 0.9300
C7 C14 1.4536(16)
C7 C8 1.4575(16)
C9 C10 1.504(2)
C9 H9A 0.9700
C9 H9B 0.9700
C10 H10A 0.9700
C10 H10B 0.9700
C11 C12 1.522(2)
C11 H11A 0.9700
C11 H11B 0.9700
C12 H12A 0.9700
C12 H12B 0.9700
C14 C15 1.3422(17)
C14 H14 0.9300
C15 C16 1.4523(16)
C15 H15 0.9300
C16 C17 1.4008(16)
C16 C21 1.4042(17)
C17 C18 1.3803(17)
C17 H17 0.9300
C18 C19 1.4074(17)
C18 H18 0.9300
C19 C20 1.4138(16)
C20 C21 1.3762(17)
C20 H20 0.9300
C21 H21 0.9300
C22 H22A 0.9600
C22 H22B 0.9600
C22 H22C 0.9600
C23 H23A 0.9600
C23 H23B 0.9600
C23 H23C 0.9600

loop_
_geom_hbond_atom_site_label_D
_geom_hbond_atom_site_label_H
_geom_hbond_atom_site_label_A
_geom_hbond_site_symmetry_A
_geom_hbond_distance_DH
_geom_hbond_distance_HA
_geom_hbond_distance_DA
_geom_hbond_angle_DHA
O1w H11 N1 . 0.870(10) 2.180(10) 3.039(2) 170(2)
O1w H12 O3 1_554 0.860(10) 1.960(10) 2.820(2) 176(3)

loop_
_geom_torsion_atom_site_label_1
_geom_torsion_atom_site_label_2
_geom_torsion_atom_site_label_3
_geom_torsion_atom_site_label_4
_geom_torsion
C7 N1 C1 C2 179.80(12)
C7 N1 C1 C6 -0.09(18)
N1 C1 C2 C3 179.12(12)
C6 C1 C2 C3 -0.99(19)
C1 C2 C3 C4 0.1(2)
C2 C3 C4 C5 0.4(2)
C3 C4 C5 C6 -0.1(2)
C8 N2 C6 C5 179.13(12)
C8 N2 C6 C1 -0.61(18)
C4 C5 C6 N2 179.43(12)
C4 C5 C6 C1 -0.83(19)
N1 C1 C6 N2 0.96(18)
C2 C1 C6 N2 -178.93(11)
N1 C1 C6 C5 -178.77(12)
C2 C1 C6 C5 1.34(18)
C1 N1 C7 C14 179.37(11)
C1 N1 C7 C8 -0.99(18)
C6 N2 C8 O1 178.87(11)
C6 N2 C8 C7 -0.53(19)
C9 O1 C8 N2 -2.79(18)
C9 O1 C8 C7 176.67(11)
N1 C7 C8 N2 1.4(2)
C14 C7 C8 N2 -178.95(12)
N1 C7 C8 O1 -178.04(11)
C14 C7 C8 O1 1.61(17)
C8 O1 C9 C10 -157.88(11)
C13 N3 C10 C9 -133.37(14)
C11 N3 C10 C9 64.51(19)
O1 C9 C10 N3 -67.73(15)
C13 N3 C11 C12 9.09(18)
C10 N3 C11 C12 172.75(14)
C13 O2 C12 C11 8.34(19)
N3 C11 C12 O2 -10.11(18)
C11 N3 C13 O3 175.00(16)
C10 N3 C13 O3 10.9(3)
C11 N3 C13 O2 -4.46(18)
C10 N3 C13 O2 -168.53(13)
C12 O2 C13 O3 177.73(16)
C12 O2 C13 N3 -2.76(19)
N1 C7 C14 C15 -4.4(2)
C8 C7 C14 C15 175.96(13)
C7 C14 C15 C16 -179.58(12)
C14 C15 C16 C17 -177.43(13)
C14 C15 C16 C21 2.4(2)
C21 C16 C17 C18 0.28(19)
C15 C16 C17 C18 -179.85(12)
C16 C17 C18 C19 0.5(2)
C22 N4 C19 C18 9.7(2)
C23 N4 C19 C18 174.98(12)
C22 N4 C19 C20 -170.81(14)
C23 N4 C19 C20 -5.5(2)
C17 C18 C19 N4 178.58(13)
C17 C18 C19 C20 -0.97(19)
N4 C19 C20 C21 -178.92(13)
C18 C19 C20 C21 0.64(19)
C19 C20 C21 C16 0.2(2)
C17 C16 C21 C20 -0.62(19)
C15 C16 C21 C20 179.52(12)

loop_
_cod_related_entry_id
_cod_related_entry_database
_cod_related_entry_code
1 ChemSpider 30657374
